data_7110779
loop_
_publ_author_name
'Burlakov, Vladimir V.'
'Shur, Vladimir B.'
'Pellny, Paul-Michael'
'Arndt, Perdita'
'Baumann, Wolfgang'
'Spannenberg, Anke'
'Rosenthal, Uwe'

_publ_section_title
;
 Reactions of permethylmetallocene alkyne complexes of titanium and
 zirconium with tris(perfluorophenyl)borane
;
_journal_issue 3
_journal_name_full 'Chemical Communications'
_journal_page_first 241
_journal_paper_doi 10.1039/a908591b
_journal_year 2000
_chemical_formula_sum 'C49 H44 B F15 Si Zr'
_chemical_formula_weight 1047.96
_chemical_name_systematic
; 
 ? 
;
_space_group_IT_number 14
_symmetry_cell_setting monoclinic
_symmetry_space_group_name_Hall '-P 2ybc'
_symmetry_space_group_name_H-M 'P 1 21/c 1'
_atom_sites_solution_hydrogens geom
_atom_sites_solution_primary direct
_atom_sites_solution_secondary difmap
_audit_creation_method SHELXL
_cell_angle_alpha 90.00
_cell_angle_beta 94.26(3)
_cell_angle_gamma 90.00
_cell_formula_units_Z 4
_cell_length_a 12.827(3)
_cell_length_b 18.862(4)
_cell_length_c 19.499(4)
_cell_measurement_reflns_used 5000
_cell_measurement_temperature 293(2)
_cell_measurement_theta_max 20
_cell_measurement_theta_min 4
_cell_volume 4704.6(18)
_computing_cell_refinement STOE-CELL
_computing_data_collection STOE-EXPOSE
_computing_data_reduction STOE-INTEGRATE
_computing_molecular_graphics XP
_computing_publication_material SHELXL-93
_computing_structure_refinement 'SHELXL-93 (Sheldrick, 1993)'
_computing_structure_solution 'SHELXS-86 (Sheldrick, 1990)'
_diffrn_ambient_temperature 293(2)
_diffrn_measurement_device STOE-IPDS
_diffrn_measurement_method 'LASER SCANNED IMAGING PLATE'
_diffrn_radiation_monochromator graphite
_diffrn_radiation_source 'fine-focus sealed tube'
_diffrn_radiation_type MoK\a
_diffrn_radiation_wavelength 0.71073
_diffrn_reflns_av_R_equivalents 0.0766
_diffrn_reflns_av_sigmaI/netI 0.1836
_diffrn_reflns_limit_h_max 14
_diffrn_reflns_limit_h_min -14
_diffrn_reflns_limit_k_max 21
_diffrn_reflns_limit_k_min -21
_diffrn_reflns_limit_l_max 20
_diffrn_reflns_limit_l_min 0
_diffrn_reflns_number 13886
_diffrn_reflns_theta_max 24.29
_diffrn_reflns_theta_min 1.92
_diffrn_standards_interval_time 360
_diffrn_standards_number 50-200
_exptl_absorpt_coefficient_mu 0.353
_exptl_absorpt_correction_type 'MEAN IMAGING PLATE INTENSITY METHOD'
_exptl_crystal_colour RED
_exptl_crystal_density_diffrn 1.480
_exptl_crystal_description PRISM
_exptl_crystal_F_000 2128
_exptl_crystal_size_max 0.3
_exptl_crystal_size_mid 0.2
_exptl_crystal_size_min 0.2
_refine_diff_density_max 0.343
_refine_diff_density_min -0.304
_refine_diff_density_rms 0.050
_refine_ls_extinction_method none
_refine_ls_goodness_of_fit_all 0.717
_refine_ls_goodness_of_fit_obs 0.936
_refine_ls_matrix_type full
_refine_ls_number_parameters 608
_refine_ls_number_reflns 7099
_refine_ls_number_restraints 0
_refine_ls_restrained_S_all 0.717
_refine_ls_restrained_S_obs 0.936
_refine_ls_R_factor_all 0.1292
_refine_ls_R_factor_obs 0.0452
_refine_ls_shift/esd_max 0.001
_refine_ls_shift/esd_mean 0.000
_refine_ls_structure_factor_coef Fsqd
_refine_ls_weighting_details 'w=1/[\s^2^(Fo^2^)+(0.0029P)^2^+0.0000P] where P=(Fo^2^+2Fc^2^)/3'
_refine_ls_weighting_scheme calc
_refine_ls_wR_factor_all 0.0744
_refine_ls_wR_factor_obs 0.0607
_reflns_number_observed 3131
_reflns_number_total 7099
_reflns_observed_criterion >2sigma(I)
_cod_data_source_file a908591bsup1.cif
_cod_data_source_block 202
_cod_depositor_comments
;
The following automatic conversions were performed:

'_symmetry_cell_setting' value 'MONOCLINIC' changed to 'monoclinic'
according to /home/saulius/struct/CIF-dictionaries/cif_core.dic
dictionary named 'cif_core.dic' version 2.4.2 from 2011-04-26.

Automatic conversion script
Id: cif_fix_values 1891 2012-01-12 08:04:46Z andrius 

The following automatic conversions were performed:

'_refine_ls_weighting_scheme' value 'calc
w=1/[\s^2^(Fo^2^)+(0.0029P)^2^+0.0000P] where P=(Fo^2^+2Fc^2^)/3' was
changed to 'calc'. New tag '_refine_ls_weighting_details' was
created. The value of the new tag was set to
'w=1/[\s^2^(Fo^2^)+(0.0029P)^2^+0.0000P] where P=(Fo^2^+2Fc^2^)/3'.

Automatic conversion script
Id: cif_fix_values 3143 2015-03-26 13:38:13Z robertas 
;
_cod_original_sg_symbol_H-M P2(1)/C
_cod_database_code 7110779

loop_
_symmetry_equiv_pos_as_xyz
'x, y, z'
'-x, y+1/2, -z+1/2'
'-x, -y, -z'
'x, -y-1/2, z-1/2'

loop_
_atom_site_aniso_label
_atom_site_aniso_U_11
_atom_site_aniso_U_22
_atom_site_aniso_U_33
_atom_site_aniso_U_23
_atom_site_aniso_U_13
_atom_site_aniso_U_12
C1 0.043(4) 0.069(5) 0.032(5) -0.013(3) 0.007(3) -0.013(3)
C2 0.037(3) 0.053(4) 0.051(4) -0.014(3) 0.007(3) -0.005(3)
C3 0.045(4) 0.062(5) 0.061(5) 0.006(4) 0.012(3) 0.002(3)
C4 0.057(4) 0.098(6) 0.077(6) 0.000(4) 0.008(4) 0.006(4)
C5 0.068(5) 0.120(8) 0.100(8) 0.018(5) -0.007(5) -0.010(5)
C6 0.054(5) 0.187(10) 0.096(8) 0.012(7) -0.023(4) -0.018(6)
C7 0.086(6) 0.121(8) 0.108(8) -0.013(6) -0.023(5) -0.035(5)
C8 0.076(5) 0.076(5) 0.078(6) 0.001(4) -0.032(4) -0.003(4)
C9 0.017(3) 0.049(4) 0.046(4) -0.006(3) 0.000(2) -0.008(2)
C10 0.043(3) 0.037(3) 0.043(4) -0.006(3) 0.007(3) -0.010(2)
C11 0.029(3) 0.039(3) 0.041(4) -0.009(3) -0.001(2) -0.007(3)
C12 0.057(4) 0.053(4) 0.035(4) 0.001(3) 0.003(3) -0.018(3)
C13 0.063(4) 0.038(4) 0.047(5) 0.002(3) -0.010(3) -0.006(3)
C14 0.043(3) 0.037(4) 0.044(4) -0.007(3) 0.000(3) -0.010(3)
C15 0.061(4) 0.048(4) 0.070(5) -0.015(3) -0.010(3) -0.005(3)
C16 0.069(4) 0.079(6) 0.048(5) -0.005(4) 0.032(3) -0.005(4)
C17 0.058(4) 0.069(5) 0.038(4) -0.018(3) 0.021(3) -0.015(3)
C18 0.045(4) 0.065(5) 0.059(5) -0.013(4) 0.010(3) 0.008(3)
C19 0.033(4) 0.091(6) 0.058(5) -0.026(4) 0.012(3) 0.004(4)
C20 0.041(4) 0.072(5) 0.067(5) -0.025(4) 0.032(3) -0.014(4)
C21 0.072(4) 0.134(7) 0.113(7) -0.068(5) 0.051(4) -0.062(4)
C22 0.069(4) 0.080(5) 0.093(6) 0.016(4) -0.006(4) 0.004(4)
C23 0.076(5) 0.067(5) 0.147(8) 0.010(5) 0.013(4) -0.007(4)
C24 0.111(5) 0.078(5) 0.089(6) -0.026(4) 0.017(4) 0.005(4)
C25 0.050(4) 0.040(4) 0.029(4) -0.001(3) 0.000(3) 0.008(3)
C26 0.043(3) 0.037(3) 0.027(4) 0.005(2) 0.001(3) 0.000(3)
C27 0.044(4) 0.042(4) 0.041(4) 0.000(3) 0.000(3) 0.000(3)
C28 0.059(4) 0.068(5) 0.038(5) -0.015(3) 0.000(3) 0.012(4)
C29 0.081(5) 0.039(4) 0.053(5) -0.012(3) -0.019(4) 0.000(4)
C30 0.052(4) 0.057(4) 0.045(5) 0.000(4) -0.014(3) -0.006(3)
C31 0.035(3) 0.041(4) 0.034(4) 0.007(3) -0.003(3) 0.000(3)
C32 0.031(3) 0.040(4) 0.027(4) 0.002(3) 0.000(2) -0.003(2)
C33 0.044(3) 0.040(4) 0.040(4) 0.008(3) 0.005(3) 0.007(3)
C34 0.045(3) 0.054(5) 0.052(5) -0.010(4) 0.003(3) 0.011(3)
C35 0.051(3) 0.075(5) 0.029(4) 0.006(4) 0.014(3) -0.002(3)
C36 0.060(4) 0.051(4) 0.040(5) 0.013(3) -0.001(3) -0.006(3)
C37 0.061(4) 0.046(4) 0.027(4) 0.007(3) -0.001(3) 0.005(3)
C38 0.053(4) 0.039(4) 0.025(4) 0.001(2) 0.007(3) -0.007(3)
C39 0.057(4) 0.047(4) 0.041(4) 0.002(3) 0.003(3) -0.004(3)
C40 0.089(5) 0.047(4) 0.045(5) 0.007(3) 0.007(4) -0.010(4)
C41 0.114(6) 0.024(4) 0.037(4) 0.010(3) -0.006(4) 0.005(4)
C42 0.079(5) 0.051(4) 0.034(4) -0.005(3) -0.008(3) 0.017(4)
C43 0.051(3) 0.073(4) 0.051(4) -0.018(4) 0.009(3) -0.014(3)
C44 0.090(5) 0.091(5) 0.044(5) 0.012(4) -0.001(3) -0.014(4)
C45 0.116(6) 0.043(4) 0.077(5) 0.014(4) -0.014(4) 0.002(4)
C46 0.133(6) 0.085(6) 0.088(7) 0.019(5) 0.050(5) -0.003(5)
C47 0.096(5) 0.074(5) 0.099(6) -0.022(4) 0.017(4) 0.030(4)
C48 0.077(4) 0.112(6) 0.041(5) -0.014(4) 0.013(3) -0.007(4)
C49 0.052(4) 0.189(8) 0.085(6) -0.029(5) -0.008(4) 0.045(5)
B 0.039(4) 0.033(4) 0.037(4) -0.001(3) 0.000(3) 0.001(3)
F1 0.045(2) 0.070(2) 0.049(2) 0.002(2) -0.002(2) -0.016(2)
F2 0.075(2) 0.069(2) 0.074(3) 0.006(2) -0.015(2) -0.031(2)
F3 0.119(3) 0.080(3) 0.082(3) -0.039(2) -0.015(2) -0.012(2)
F4 0.096(3) 0.113(3) 0.063(3) -0.036(2) 0.016(2) -0.001(2)
F5 0.062(2) 0.087(3) 0.049(2) -0.009(2) 0.021(2) -0.020(2)
F6 0.065(2) 0.037(2) 0.048(2) 0.006(2) 0.0011(15) -0.001(2)
F7 0.122(3) 0.065(3) 0.052(3) 0.025(2) 0.017(2) -0.006(2)
F8 0.114(3) 0.120(3) 0.045(3) 0.015(2) 0.032(2) 0.007(2)
F9 0.097(3) 0.083(3) 0.048(3) -0.008(2) 0.016(2) 0.029(2)
F10 0.097(2) 0.043(2) 0.045(2) 0.002(2) 0.014(2) 0.018(2)
F11 0.046(2) 0.072(2) 0.060(2) 0.018(2) 0.0030(14) 0.005(2)
F12 0.086(3) 0.091(3) 0.086(3) 0.013(2) -0.014(2) 0.038(2)
F13 0.170(4) 0.055(2) 0.065(3) 0.021(2) -0.003(2) 0.025(2)
F14 0.133(3) 0.075(3) 0.076(3) 0.029(2) 0.023(2) -0.031(2)
F15 0.072(2) 0.073(3) 0.071(3) 0.016(2) 0.018(2) -0.020(2)
Si 0.0583(11) 0.0526(11) 0.0731(15) -0.0040(10) 0.0064(9) -0.0022(9)
Zr 0.0380(3) 0.0391(3) 0.0406(4) -0.0073(3) 0.0035(2) -0.0031(3)

loop_
_atom_site_label
_atom_site_type_symbol
_atom_site_fract_x
_atom_site_fract_y
_atom_site_fract_z
_atom_site_U_iso_or_equiv
_atom_site_thermal_displace_type
_atom_site_occupancy
_atom_site_calc_flag
_atom_site_refinement_flags
C1 C 1.2750(5) 0.3433(3) 0.5170(3) 0.047(2) Uani 1 d .
H1 H 1.2404(33) 0.3347(25) 0.4767(26) 0.047(18) Uiso 1 d .
C2 C 1.3337(4) 0.2979(3) 0.5516(3) 0.0468(15) Uani 1 d .
C3 C 1.4043(4) 0.3088(3) 0.6131(3) 0.056(2) Uani 1 d .
C4 C 1.4452(5) 0.2500(4) 0.6485(4) 0.077(2) Uani 1 d .
H4 H 1.4265(5) 0.2049(4) 0.6328(4) 0.092 Uiso 1 calc R
C5 C 1.5130(5) 0.2568(5) 0.7067(4) 0.097(3) Uani 1 d .
H5 H 1.5386(5) 0.2164(5) 0.7294(4) 0.116 Uiso 1 calc R
C6 C 1.5427(5) 0.3217(6) 0.7309(5) 0.114(3) Uani 1 d .
H6 H 1.5868(5) 0.3260(6) 0.7708(5) 0.137 Uiso 1 calc R
C7 C 1.5054(5) 0.3832(5) 0.6947(4) 0.107(3) Uani 1 d .
H7 H 1.5267(5) 0.4281(5) 0.7097(4) 0.128 Uiso 1 calc R
C8 C 1.4367(5) 0.3756(4) 0.6365(3) 0.078(2) Uani 1 d .
H8 H 1.4121(5) 0.4157(4) 0.6128(3) 0.094 Uiso 1 calc R
C9 C 1.0919(3) 0.1928(3) 0.4683(3) 0.0375(14) Uani 1 d .
C10 C 1.0451(3) 0.2384(2) 0.4119(3) 0.0408(14) Uani 1 d .
H10A H 1.0819(3) 0.2281(2) 0.3714(3) 0.049 Uiso 1 calc R
H10B H 1.0616(3) 0.2871(2) 0.4246(3) 0.049 Uiso 1 calc R
C11 C 1.1175(3) 0.2124(3) 0.5379(3) 0.0366(12) Uani 1 d .
C12 C 1.1827(4) 0.1598(3) 0.5701(3) 0.049(2) Uani 1 d .
C13 C 1.1998(4) 0.1063(3) 0.5203(3) 0.050(2) Uani 1 d .
C14 C 1.1420(4) 0.1244(3) 0.4586(3) 0.0419(14) Uani 1 d .
C15 C 1.1179(4) 0.0768(3) 0.3984(3) 0.061(2) Uani 1 d .
H15A H 1.0774(4) 0.1023(3) 0.3630(3) 0.091 Uiso 1 calc R
H15B H 1.0788(4) 0.0366(3) 0.4124(3) 0.091 Uiso 1 calc R
H15C H 1.1820(4) 0.0610(3) 0.3809(3) 0.091 Uiso 1 calc R
C16 C 1.3766(5) 0.2629(3) 0.3760(3) 0.064(2) Uani 1 d .
C17 C 1.3423(4) 0.1937(3) 0.3565(3) 0.054(2) Uani 1 d .
C18 C 1.3957(4) 0.1445(3) 0.4020(3) 0.056(2) Uani 1 d .
C19 C 1.4628(4) 0.1851(4) 0.4489(3) 0.060(2) Uani 1 d .
C20 C 1.4527(4) 0.2575(4) 0.4330(3) 0.058(2) Uani 1 d .
C21 C 1.5213(4) 0.3155(4) 0.4635(3) 0.104(3) Uani 1 d .
H21A H 1.4984(4) 0.3603(4) 0.4443(3) 0.157 Uiso 1 calc R
H21B H 1.5923(4) 0.3070(4) 0.4533(3) 0.157 Uiso 1 calc R
H21C H 1.5172(4) 0.3165(4) 0.5125(3) 0.157 Uiso 1 calc R
C22 C 1.1193(4) 0.4508(3) 0.4544(3) 0.081(2) Uani 1 d .
H22A H 1.1394(4) 0.4390(3) 0.4094(3) 0.122 Uiso 1 calc R
H22B H 1.0952(4) 0.4990(3) 0.4547(3) 0.122 Uiso 1 calc R
H22C H 1.0641(4) 0.4198(3) 0.4664(3) 0.122 Uiso 1 calc R
C23 C 1.3429(4) 0.4974(3) 0.4924(4) 0.097(2) Uani 1 d .
H23A H 1.3613(4) 0.4836(3) 0.4474(4) 0.145 Uiso 1 calc R
H23B H 1.4025(4) 0.4919(3) 0.5247(4) 0.145 Uiso 1 calc R
H23C H 1.3209(4) 0.5460(3) 0.4914(4) 0.145 Uiso 1 calc R
C24 C 1.1938(5) 0.4635(3) 0.6051(3) 0.092(2) Uani 1 d .
H24A H 1.1379(5) 0.4328(3) 0.6164(3) 0.138 Uiso 1 calc R
H24B H 1.1705(5) 0.5118(3) 0.6052(3) 0.138 Uiso 1 calc R
H24C H 1.2521(5) 0.4577(3) 0.6385(3) 0.138 Uiso 1 calc R
C25 C 0.7925(4) 0.1245(3) 0.3412(3) 0.0398(14) Uani 1 d .
C26 C 0.8794(4) 0.1690(3) 0.3363(3) 0.0358(13) Uani 1 d .
C27 C 0.9298(4) 0.1551(3) 0.2767(3) 0.0427(14) Uani 1 d .
C28 C 0.9018(5) 0.1018(3) 0.2304(3) 0.055(2) Uani 1 d .
C29 C 0.8170(5) 0.0592(3) 0.2398(4) 0.059(2) Uani 1 d .
C30 C 0.7628(5) 0.0718(3) 0.2952(3) 0.052(2) Uani 1 d .
C31 C 0.8639(3) 0.1736(3) 0.5023(3) 0.0369(13) Uani 1 d .
C32 C 0.8633(3) 0.2346(3) 0.4625(2) 0.0329(13) Uani 1 d .
C33 C 0.8279(3) 0.2936(3) 0.4957(3) 0.0414(13) Uani 1 d .
C34 C 0.7918(4) 0.2919(3) 0.5611(3) 0.050(2) Uani 1 d .
C35 C 0.7928(4) 0.2296(4) 0.5968(3) 0.051(2) Uani 1 d .
C36 C 0.8281(4) 0.1705(3) 0.5676(3) 0.051(2) Uani 1 d .
C37 C 0.7754(4) 0.3220(3) 0.3269(3) 0.0448(15) Uani 1 d .
C38 C 0.8805(4) 0.3055(3) 0.3398(3) 0.0392(14) Uani 1 d .
C39 C 0.9449(4) 0.3506(3) 0.3064(3) 0.0482(15) Uani 1 d .
C40 C 0.9100(6) 0.4076(3) 0.2666(3) 0.060(2) Uani 1 d .
C41 C 0.8069(6) 0.4219(3) 0.2581(3) 0.059(2) Uani 1 d .
C42 C 0.7378(5) 0.3791(3) 0.2886(3) 0.055(2) Uani 1 d .
C43 C 1.0777(3) 0.2748(3) 0.5749(3) 0.058(2) Uani 1 d .
H43A H 1.0351(3) 0.3035(3) 0.5432(3) 0.087 Uiso 1 calc R
H43B H 1.1357(3) 0.3024(3) 0.5940(3) 0.087 Uiso 1 calc R
H43C H 1.0368(3) 0.2588(3) 0.6111(3) 0.087 Uiso 1 calc R
C44 C 1.2125(4) 0.1556(3) 0.6467(3) 0.075(2) Uani 1 d .
H44A H 1.2573(4) 0.1154(3) 0.6561(3) 0.113 Uiso 1 calc R
H44B H 1.1505(4) 0.1505(3) 0.6710(3) 0.113 Uiso 1 calc R
H44C H 1.2486(4) 0.1981(3) 0.6616(3) 0.113 Uiso 1 calc R
C45 C 1.2522(5) 0.0362(3) 0.5356(3) 0.079(2) Uani 1 d .
H45A H 1.2864(5) 0.0371(3) 0.5811(3) 0.119 Uiso 1 calc R
H45B H 1.3030(5) 0.0275(3) 0.5028(3) 0.119 Uiso 1 calc R
H45C H 1.2008(5) -0.0009(3) 0.5327(3) 0.119 Uiso 1 calc R
C46 C 1.3456(5) 0.3315(4) 0.3398(4) 0.100(2) Uani 1 d .
H46A H 1.3800(5) 0.3705(4) 0.3637(4) 0.150 Uiso 1 calc R
H46B H 1.2713(5) 0.3376(4) 0.3393(4) 0.150 Uiso 1 calc R
H46C H 1.3660(5) 0.3300(4) 0.2934(4) 0.150 Uiso 1 calc R
C47 C 1.4005(5) 0.0652(3) 0.3914(3) 0.089(2) Uani 1 d .
H47A H 1.4413(5) 0.0439(3) 0.4293(3) 0.133 Uiso 1 calc R
H47B H 1.4324(5) 0.0553(3) 0.3494(3) 0.133 Uiso 1 calc R
H47C H 1.3311(5) 0.0460(3) 0.3888(3) 0.133 Uiso 1 calc R
C48 C 1.2751(4) 0.1784(3) 0.2914(3) 0.076(2) Uani 1 d .
H48A H 1.2610(4) 0.1285(3) 0.2882(3) 0.114 Uiso 1 calc R
H48B H 1.3110(4) 0.1932(3) 0.2523(3) 0.114 Uiso 1 calc R
H48C H 1.2103(4) 0.2039(3) 0.2921(3) 0.114 Uiso 1 calc R
C49 C 1.5399(4) 0.1505(4) 0.5031(3) 0.109(3) Uani 1 d .
H49A H 1.5294(4) 0.1001(4) 0.5029(3) 0.164 Uiso 1 calc R
H49B H 1.5282(4) 0.1690(4) 0.5478(3) 0.164 Uiso 1 calc R
H49C H 1.6102(4) 0.1608(4) 0.4925(3) 0.164 Uiso 1 calc R
B B 0.9156(4) 0.2357(3) 0.3875(3) 0.037(2) Uani 1 d .
F1 F 0.7283(2) 0.1334(2) 0.3925(2) 0.0548(8) Uani 1 d .
F2 F 0.6773(2) 0.0312(2) 0.3044(2) 0.0735(11) Uani 1 d .
F3 F 0.7891(3) 0.0087(2) 0.1944(2) 0.0948(12) Uani 1 d .
F4 F 0.9568(3) 0.0935(2) 0.1746(2) 0.0902(12) Uani 1 d .
F5 F 1.0108(2) 0.1962(2) 0.26197(15) 0.0651(9) Uani 1 d .
F6 F 0.9003(2) 0.11218(15) 0.47740(14) 0.0502(8) Uani 1 d .
F7 F 0.8300(3) 0.1082(2) 0.6016(2) 0.0796(11) Uani 1 d .
F8 F 0.7579(2) 0.2272(2) 0.6607(2) 0.0917(11) Uani 1 d .
F9 F 0.7563(2) 0.3517(2) 0.5896(2) 0.0752(10) Uani 1 d .
F10 F 0.8278(2) 0.3586(2) 0.46654(15) 0.0615(9) Uani 1 d .
F11 F 0.7031(2) 0.2800(2) 0.35458(15) 0.0593(8) Uani 1 d .
F12 F 0.6334(3) 0.3923(2) 0.2822(2) 0.0889(12) Uani 1 d .
F13 F 0.7700(3) 0.4781(2) 0.2207(2) 0.0974(13) Uani 1 d .
F14 F 0.9778(3) 0.4494(2) 0.2351(2) 0.0940(12) Uani 1 d .
F15 F 1.0512(3) 0.3417(2) 0.3098(2) 0.0710(10) Uani 1 d .
Si Si 1.23445(13) 0.44039(9) 0.51850(10) 0.0612(5) Uani 1 d .
Zr Zr 1.27716(4) 0.21818(3) 0.47231(3) 0.03924(15) Uani 1 d .

loop_
_atom_type_symbol
_atom_type_description
_atom_type_scat_dispersion_real
_atom_type_scat_dispersion_imag
_atom_type_scat_source
C C 0.0033 0.0016 'International Tables Vol C Tables 4.2.6.8 and 6.1.1.4'
H H 0.0000 0.0000 'International Tables Vol C Tables 4.2.6.8 and 6.1.1.4'
B B 0.0013 0.0007 'International Tables Vol C Tables 4.2.6.8 and 6.1.1.4'
F F 0.0171 0.0103 'International Tables Vol C Tables 4.2.6.8 and 6.1.1.4'
Si Si 0.0817 0.0704 'International Tables Vol C Tables 4.2.6.8 and 6.1.1.4'
Zr Zr -2.9673 0.5597 'International Tables Vol C Tables 4.2.6.8 and 6.1.1.4'

loop_
_geom_angle_atom_site_label_1
_geom_angle_atom_site_label_2
_geom_angle_atom_site_label_3
_geom_angle
C2 C1 Si 140.9(5)
C2 C1 Zr 62.6(3)
Si C1 Zr 156.5(4)
C1 C2 C3 129.3(5)
C1 C2 Zr 86.5(4)
C3 C2 Zr 144.1(4)
C4 C3 C8 117.9(6)
C4 C3 C2 118.9(6)
C8 C3 C2 123.1(6)
C5 C4 C3 121.6(7)
C6 C5 C4 120.9(8)
C5 C6 C7 119.2(8)
C8 C7 C6 119.3(8)
C7 C8 C3 121.1(7)
C11 C9 C14 106.3(4)
C11 C9 C10 127.4(5)
C14 C9 C10 125.0(5)
C11 C9 Zr 76.2(2)
C14 C9 Zr 74.8(3)
C10 C9 Zr 104.6(3)
C9 C10 B 121.6(4)
C12 C11 C9 109.2(5)
C12 C11 C43 123.5(5)
C9 C11 C43 127.2(5)
C12 C11 Zr 77.1(3)
C9 C11 Zr 70.3(2)
C43 C11 Zr 122.4(3)
C11 C12 C13 108.0(5)
C11 C12 C44 124.9(5)
C13 C12 C44 126.3(5)
C11 C12 Zr 70.6(3)
C13 C12 Zr 72.3(3)
C44 C12 Zr 130.7(3)
C14 C13 C12 108.1(5)
C14 C13 C45 125.6(5)
C12 C13 C45 125.2(5)
C14 C13 Zr 71.2(3)
C12 C13 Zr 75.3(3)
C45 C13 Zr 128.5(4)
C13 C14 C9 108.2(5)
C13 C14 C15 126.2(5)
C9 C14 C15 124.5(5)
C13 C14 Zr 76.2(3)
C9 C14 Zr 70.5(2)
C15 C14 Zr 128.1(4)
C17 C16 C20 108.8(6)
C17 C16 C46 126.6(7)
C20 C16 C46 124.4(6)
C17 C16 Zr 74.0(3)
C20 C16 Zr 75.4(3)
C46 C16 Zr 120.6(4)
C16 C17 C18 107.9(5)
C16 C17 C48 123.1(6)
C18 C17 C48 128.2(6)
C16 C17 Zr 73.0(3)
C18 C17 Zr 74.7(3)
C48 C17 Zr 125.8(4)
C17 C18 C19 106.7(6)
C17 C18 C47 125.6(6)
C19 C18 C47 126.0(6)
C17 C18 Zr 72.5(3)
C19 C18 Zr 73.6(3)
C47 C18 Zr 130.4(4)
C20 C19 C18 109.8(6)
C20 C19 C49 127.4(6)
C18 C19 C49 122.5(7)
C20 C19 Zr 74.2(3)
C18 C19 Zr 73.7(3)
C49 C19 Zr 123.0(4)
C19 C20 C16 106.7(6)
C19 C20 C21 125.5(7)
C16 C20 C21 127.1(7)
C19 C20 Zr 73.7(3)
C16 C20 Zr 71.7(3)
C21 C20 Zr 126.9(4)
F1 C25 C30 114.8(5)
F1 C25 C26 120.5(5)
C30 C25 C26 124.7(5)
C27 C26 C25 111.4(5)
C27 C26 B 121.4(5)
C25 C26 B 127.0(5)
F5 C27 C28 116.6(5)
F5 C27 C26 118.9(5)
C28 C27 C26 124.5(5)
F4 C28 C29 120.4(6)
F4 C28 C27 119.0(6)
C29 C28 C27 120.5(6)
F3 C29 C30 122.0(6)
F3 C29 C28 120.4(6)
C30 C29 C28 117.6(6)
C29 C30 F2 118.3(6)
C29 C30 C25 121.1(6)
F2 C30 C25 120.5(6)
F6 C31 C36 116.1(5)
F6 C31 C32 119.8(5)
C36 C31 C32 124.1(5)
C33 C32 C31 113.2(5)
C33 C32 B 125.0(5)
C31 C32 B 121.3(5)
F10 C33 C32 121.6(5)
F10 C33 C34 114.7(5)
C32 C33 C34 123.7(5)
F9 C34 C35 120.0(6)
F9 C34 C33 120.2(5)
C35 C34 C33 119.8(6)
C36 C35 F8 120.5(6)
C36 C35 C34 119.2(6)
F8 C35 C34 120.3(6)
C35 C36 F7 120.5(6)
C35 C36 C31 119.9(5)
F7 C36 C31 119.6(5)
F11 C37 C42 116.6(5)
F11 C37 C38 118.5(5)
C42 C37 C38 124.8(6)
C39 C38 C37 112.5(5)
C39 C38 B 127.4(5)
C37 C38 B 120.1(4)
F15 C39 C40 113.7(5)
F15 C39 C38 122.0(5)
C40 C39 C38 124.3(6)
C41 C40 F14 119.0(6)
C41 C40 C39 119.9(6)
F14 C40 C39 121.0(6)
C40 C41 F13 121.6(6)
C40 C41 C42 119.4(6)
F13 C41 C42 119.0(7)
F12 C42 C41 121.2(6)
F12 C42 C37 119.8(6)
C41 C42 C37 119.0(6)
C26 B C32 114.3(4)
C26 B C38 102.3(4)
C32 B C38 113.3(4)
C26 B C10 114.8(4)
C32 B C10 101.9(4)
C38 B C10 110.7(4)
C24 Si C23 112.4(3)
C24 Si C22 108.7(3)
C23 Si C22 109.0(3)
C24 Si C1 109.6(3)
C23 Si C1 109.9(3)
C22 Si C1 107.1(3)
C2 Zr C9 115.0(2)
C2 Zr C14 138.0(2)
C9 Zr C14 34.66(15)
C2 Zr C16 97.7(2)
C9 Zr C16 126.8(2)
C14 Zr C16 123.6(2)
C2 Zr C11 85.0(2)
C9 Zr C11 33.55(15)
C14 Zr C11 55.2(2)
C16 Zr C11 152.3(2)
C2 Zr C17 129.3(2)
C9 Zr C17 109.1(2)
C14 Zr C17 92.8(2)
C16 Zr C17 33.0(2)
C11 Zr C17 142.6(2)
C2 Zr C1 30.9(2)
C9 Zr C1 99.2(2)
C14 Zr C1 132.9(2)
C16 Zr C1 87.9(2)
C11 Zr C1 80.4(2)
C17 Zr C1 119.8(2)
C2 Zr C19 91.7(2)
C9 Zr C19 151.5(2)
C14 Zr C19 117.7(2)
C16 Zr C19 53.7(2)
C11 Zr C19 154.0(2)
C17 Zr C19 54.0(2)
C1 Zr C19 109.1(2)
C2 Zr C18 124.4(2)
C9 Zr C18 120.1(2)
C14 Zr C18 89.6(2)
C16 Zr C18 54.4(2)
C11 Zr C18 143.2(2)
C17 Zr C18 32.8(2)
C1 Zr C18 136.3(2)
C19 Zr C18 32.8(2)
C2 Zr C13 114.8(2)
C9 Zr C13 55.8(2)
C14 Zr C13 32.6(2)
C16 Zr C13 142.6(2)
C11 Zr C13 54.3(2)
C17 Zr C13 110.1(2)
C1 Zr C13 129.6(2)
C19 Zr C13 105.1(2)
C18 Zr C13 90.6(2)
C2 Zr C20 76.3(2)
C9 Zr C20 159.7(2)
C14 Zr C20 143.5(2)
C16 Zr C20 32.9(2)
C11 Zr C20 161.1(2)
C17 Zr C20 54.6(2)
C1 Zr C20 82.2(2)
C19 Zr C20 32.1(2)
C18 Zr C20 54.3(2)
C13 Zr C20 137.1(2)
C2 Zr C12 85.5(2)
C9 Zr C12 54.9(2)
C14 Zr C12 54.0(2)
C16 Zr C12 174.3(2)
C11 Zr C12 32.3(2)
C17 Zr C12 142.4(2)
C1 Zr C12 97.3(2)
C19 Zr C12 121.8(2)
C18 Zr C12 119.9(2)
C13 Zr C12 32.4(2)
C20 Zr C12 145.3(2)

loop_
_geom_bond_atom_site_label_1
_geom_bond_atom_site_label_2
_geom_bond_distance
C1 C2 1.297(7)
C1 Si 1.904(6)
C1 Zr 2.518(6)
C2 C3 1.463(7)
C2 Zr 2.238(5)
C3 C4 1.389(8)
C3 C8 1.392(8)
C4 C5 1.382(8)
C5 C6 1.357(10)
C6 C7 1.422(10)
C7 C8 1.391(8)
C9 C11 1.420(6)
C9 C14 1.459(6)
C9 C10 1.487(6)
C9 Zr 2.419(4)
C10 B 1.694(6)
C11 C12 1.414(7)
C11 C43 1.491(7)
C11 Zr 2.496(4)
C12 C13 1.428(7)
C12 C44 1.517(7)
C12 Zr 2.580(5)
C13 C14 1.408(7)
C13 C45 1.504(7)
C13 Zr 2.541(5)
C14 C15 1.492(7)
C14 Zr 2.477(5)
C16 C17 1.421(7)
C16 C20 1.427(8)
C16 C46 1.513(8)
C16 Zr 2.494(6)
C17 C18 1.423(8)
C17 C48 1.510(7)
C17 Zr 2.507(6)
C18 C19 1.430(7)
C18 C47 1.512(8)
C18 Zr 2.536(5)
C19 C20 1.404(7)
C19 C49 1.538(8)
C19 Zr 2.535(5)
C20 C21 1.500(7)
C20 Zr 2.543(5)
C22 Si 1.873(6)
C23 Si 1.859(6)
C24 Si 1.856(6)
C25 F1 1.352(5)
C25 C30 1.373(7)
C25 C26 1.405(6)
C26 C27 1.394(7)
C26 B 1.652(7)
C27 F5 1.346(5)
C27 C28 1.381(7)
C28 F4 1.349(6)
C28 C29 1.375(8)
C29 F3 1.331(6)
C29 C30 1.348(8)
C30 F2 1.361(6)
C31 F6 1.352(5)
C31 C36 1.386(7)
C31 C32 1.388(6)
C32 C33 1.382(6)
C32 B 1.653(7)
C33 F10 1.351(5)
C33 C34 1.390(7)
C34 F9 1.350(6)
C34 C35 1.367(7)
C35 C36 1.346(7)
C35 F8 1.355(6)
C36 F7 1.349(6)
C37 F11 1.362(6)
C37 C42 1.377(7)
C37 C38 1.388(6)
C38 C39 1.383(7)
C38 B 1.655(7)
C39 F15 1.369(5)
C39 C40 1.382(7)
C40 C41 1.348(7)
C40 F14 1.355(6)
C41 F13 1.351(6)
C41 C42 1.367(8)
C42 F12 1.358(6)
